data_4121048
loop_
_publ_author_name
'Yunzhe Jiao'
'James Morris'
'William W. Brennessel'
'William D. Jones'

_publ_contact_author_address
;
 'Department of Chemistry, University of Rochester, Rochester,  
New York 14627'
;
_publ_contact_author_email jones@chem.rochester.edu
_publ_contact_author_name 'William D. Jones'
_publ_section_title
;
 Kinetic and Thermodynamic Selectivity of Intermolecular C-H Activation at
 [Tp'Rh(PMe3)]. How Does the Ancillary Ligand Affect the Metal-Carbon Bond
 Strength?
;
_journal_name_full 'Journal of the American Chemical Society'
_journal_page_first 16198
_journal_page_last 16212
_journal_paper_doi 10.1021/ja4080985
_journal_volume 135
_journal_year 2013
_chemical_formula_moiety 'C23 H41 B N6 O0.26 P Rh Si'
_chemical_formula_sum 'C23 H41 B N6 O0.26 P Rh Si'
_chemical_formula_weight 578.50
_chemical_name_common jonyj27
_chemical_name_systematic
; 
 ? 
;
_space_group_IT_number 61
_symmetry_cell_setting orthorhombic
_symmetry_space_group_name_Hall '-P 2ac 2ab'
_symmetry_space_group_name_H-M 'P b c a'
_atom_sites_solution_hydrogens geom
_atom_sites_solution_primary direct
_atom_sites_solution_secondary difmap
_audit_creation_method SHELXL-97
_cell_angle_alpha 90.00
_cell_angle_beta 90.00
_cell_angle_gamma 90.00
_cell_formula_units_Z 8
_cell_length_a 15.1866(9)
_cell_length_b 14.0426(8)
_cell_length_c 26.4214(15)
_cell_measurement_reflns_used 4093
_cell_measurement_temperature 100.0(1)
_cell_measurement_theta_max 29.20
_cell_measurement_theta_min 2.51
_cell_volume 5634.6(6)
_computing_cell_refinement 'SAINT (Bruker, 2009)'
_computing_data_collection 'APEX2 (Bruker, 2011)'
_computing_data_reduction 'SAINT (Bruker, 2009)'
_computing_molecular_graphics 'SHELXTL (Sheldrick, 2008)'
_computing_publication_material 'SHELXTL (Sheldrick, 2008)'
_computing_structure_refinement 'SHELXL-97 (Sheldrick, 2008)'
_computing_structure_solution 'SIR97 (Altomare et al., 1999)'
_diffrn_ambient_temperature 100.0(1)
_diffrn_measured_fraction_theta_full 1.000
_diffrn_measured_fraction_theta_max 1.000
_diffrn_measurement_device_type 'Bruker SMART APEX II CCD Platform'
_diffrn_measurement_method 'area detector, \w scans per \f'
_diffrn_radiation_monochromator graphite
_diffrn_radiation_source 'fine-focus sealed tube'
_diffrn_radiation_type MoK\a
_diffrn_radiation_wavelength 0.71073
_diffrn_reflns_av_R_equivalents 0.1564
_diffrn_reflns_av_sigmaI/netI 0.0642
_diffrn_reflns_limit_h_max 21
_diffrn_reflns_limit_h_min -21
_diffrn_reflns_limit_k_max 19
_diffrn_reflns_limit_k_min -19
_diffrn_reflns_limit_l_max 36
_diffrn_reflns_limit_l_min -36
_diffrn_reflns_number 97224
_diffrn_reflns_theta_full 29.57
_diffrn_reflns_theta_max 29.57
_diffrn_reflns_theta_min 2.04
_diffrn_standards_number 0
_exptl_absorpt_coefficient_mu 0.729
_exptl_absorpt_correction_T_max 0.9440
_exptl_absorpt_correction_T_min 0.8680
_exptl_absorpt_correction_type multi-scan
_exptl_absorpt_process_details 'SADABS (Sheldrick, 2008)'
_exptl_crystal_colour orange
_exptl_crystal_density_diffrn 1.364
_exptl_crystal_description needle
_exptl_crystal_F_000 2416
_exptl_crystal_size_max 0.20
_exptl_crystal_size_mid 0.08
_exptl_crystal_size_min 0.08
_refine_diff_density_max 0.821
_refine_diff_density_min -0.613
_refine_diff_density_rms 0.115
_refine_ls_extinction_method none
_refine_ls_goodness_of_fit_ref 1.006
_refine_ls_hydrogen_treatment mixed
_refine_ls_matrix_type full
_refine_ls_number_parameters 323
_refine_ls_number_reflns 7903
_refine_ls_number_restraints 1
_refine_ls_restrained_S_all 1.006
_refine_ls_R_factor_all 0.0917
_refine_ls_R_factor_gt 0.0466
_refine_ls_shift/su_max 0.001
_refine_ls_shift/su_mean 0.000
_refine_ls_structure_factor_coef Fsqd
_refine_ls_weighting_details 'calc w=1/[\s^2^(Fo^2^)+(0.0450P)^2^+6.6173P] where P=(Fo^2^+2Fc^2^)/3'
_refine_ls_weighting_scheme calc
_refine_ls_wR_factor_gt 0.0950
_refine_ls_wR_factor_ref 0.1147
_reflns_number_gt 5053
_reflns_number_total 7903
_reflns_threshold_expression >2sigma(I)
_cod_data_source_file ja4080985_si_002_03.cif
_cod_data_source_block 3n
_cod_database_code 4121048

loop_
_symmetry_equiv_pos_as_xyz
'x, y, z'
'-x+1/2, -y, z+1/2'
'-x, y+1/2, -z+1/2'
'x+1/2, -y+1/2, -z'
'-x, -y, -z'
'x-1/2, y, -z-1/2'
'x, -y-1/2, z-1/2'
'-x-1/2, y-1/2, z'

loop_
_atom_site_label
_atom_site_type_symbol
_atom_site_fract_x
_atom_site_fract_y
_atom_site_fract_z
_atom_site_U_iso_or_equiv
_atom_site_adp_type
_atom_site_occupancy
_atom_site_symmetry_multiplicity
_atom_site_calc_flag
_atom_site_refinement_flags
_atom_site_disorder_assembly
_atom_site_disorder_group
Rh1 Rh 0.654292(17) 0.377948(18) 0.093699(10) 0.01883(7) Uani 1 1 d D . .
H1 H 0.5622(17) 0.381(5) 0.076(3) 0.038 Uiso 0.744(10) 1 d PD A 5
O1 O 0.5278(8) 0.3694(9) 0.0695(5) 0.038(4) Uani 0.256(10) 1 d P A 1
H1A H 0.5134 0.3779 0.0387 0.058 Uiso 0.256(10) 1 d PR A 1
P1 P 0.67746(7) 0.23521(7) 0.05790(4) 0.0247(2) Uani 1 1 d . A .
Si1 Si 0.72313(8) 0.47697(8) -0.08291(4) 0.0286(2) Uani 1 1 d . A .
N1 N 0.61068(19) 0.3229(2) 0.16492(11) 0.0213(6) Uani 1 1 d . A .
N2 N 0.6512(2) 0.35691(19) 0.20742(10) 0.0212(6) Uani 1 1 d . . .
N3 N 0.62487(18) 0.5099(2) 0.12842(11) 0.0194(6) Uani 1 1 d . A .
N4 N 0.65888(19) 0.52526(19) 0.17582(10) 0.0201(6) Uani 1 1 d . . .
N5 N 0.7902(2) 0.4026(2) 0.12376(11) 0.0228(6) Uani 1 1 d . A .
N6 N 0.7945(2) 0.4229(2) 0.17494(11) 0.0215(6) Uani 1 1 d . . .
B1 B 0.7097(3) 0.4456(3) 0.20397(15) 0.0213(8) Uani 1 1 d . A .
H1B H 0.7249 0.4678 0.2389 0.026 Uiso 1 1 calc R . .
C1 C 0.5507(2) 0.2593(2) 0.17988(14) 0.0252(8) Uani 1 1 d . . .
C2 C 0.5546(2) 0.2505(3) 0.23241(14) 0.0274(8) Uani 1 1 d . A .
H2 H 0.5203 0.2091 0.2529 0.033 Uiso 1 1 calc R . .
C3 C 0.6177(2) 0.3135(2) 0.24874(14) 0.0240(8) Uani 1 1 d . A .
C4 C 0.5814(2) 0.5873(3) 0.11446(14) 0.0249(8) Uani 1 1 d . . .
C5 C 0.5885(2) 0.6558(3) 0.15309(15) 0.0279(8) Uani 1 1 d . A .
H5 H 0.5641 0.7181 0.1532 0.033 Uiso 1 1 calc R . .
C6 C 0.6380(2) 0.6143(2) 0.19080(14) 0.0242(7) Uani 1 1 d . A .
C7 C 0.8737(3) 0.4080(3) 0.10703(15) 0.0269(8) Uani 1 1 d . . .
C8 C 0.9301(3) 0.4299(3) 0.14673(15) 0.0283(8) Uani 1 1 d . A .
H8 H 0.9923 0.4371 0.1448 0.034 Uiso 1 1 calc R . .
C9 C 0.8792(2) 0.4391(2) 0.18917(15) 0.0250(8) Uani 1 1 d . A .
C10 C 0.4868(3) 0.2126(3) 0.14493(16) 0.0326(9) Uani 1 1 d . A .
H10A H 0.4935 0.2391 0.1108 0.049 Uiso 1 1 calc R . .
H10B H 0.4266 0.2240 0.1570 0.049 Uiso 1 1 calc R . .
H10C H 0.4982 0.1439 0.1440 0.049 Uiso 1 1 calc R . .
C11 C 0.6495(3) 0.3339(3) 0.30102(13) 0.0321(9) Uani 1 1 d . . .
H11A H 0.7118 0.3164 0.3038 0.048 Uiso 1 1 calc R A .
H11B H 0.6151 0.2968 0.3254 0.048 Uiso 1 1 calc R . .
H11C H 0.6427 0.4019 0.3083 0.048 Uiso 1 1 calc R . .
C12 C 0.5348(3) 0.5935(3) 0.06478(15) 0.0290(8) Uani 1 1 d . A .
H12A H 0.5758 0.5778 0.0374 0.043 Uiso 1 1 calc R . .
H12B H 0.5124 0.6584 0.0599 0.043 Uiso 1 1 calc R . .
H12C H 0.4854 0.5485 0.0644 0.043 Uiso 1 1 calc R . .
C13 C 0.6709(3) 0.6564(3) 0.23940(15) 0.0331(9) Uani 1 1 d . . .
H13A H 0.6506 0.6174 0.2679 0.050 Uiso 1 1 calc R A .
H13B H 0.6481 0.7213 0.2430 0.050 Uiso 1 1 calc R . .
H13C H 0.7354 0.6579 0.2390 0.050 Uiso 1 1 calc R . .
C14 C 0.8979(3) 0.4001(3) 0.05263(15) 0.0356(10) Uani 1 1 d . A .
H14A H 0.8447 0.4049 0.0318 0.053 Uiso 1 1 calc R . .
H14B H 0.9264 0.3386 0.0465 0.053 Uiso 1 1 calc R . .
H14C H 0.9385 0.4517 0.0437 0.053 Uiso 1 1 calc R . .
C15 C 0.9054(3) 0.4641(3) 0.24180(15) 0.0347(9) Uani 1 1 d . . .
H15A H 0.8822 0.4163 0.2653 0.052 Uiso 1 1 calc R A .
H15B H 0.8816 0.5268 0.2505 0.052 Uiso 1 1 calc R . .
H15C H 0.9698 0.4657 0.2442 0.052 Uiso 1 1 calc R . .
C16 C 0.6813(2) 0.4299(2) 0.02626(13) 0.0218(7) Uani 1 1 d . A .
C17 C 0.6951(3) 0.4544(3) -0.01691(14) 0.0261(8) Uani 1 1 d . . .
C18 C 0.6900(3) 0.3732(3) -0.12279(16) 0.0461(11) Uani 1 1 d . . .
H18A H 0.6259 0.3652 -0.1212 0.069 Uiso 1 1 calc R A .
H18B H 0.7188 0.3155 -0.1102 0.069 Uiso 1 1 calc R . .
H18C H 0.7079 0.3845 -0.1579 0.069 Uiso 1 1 calc R . .
C19 C 0.6674(3) 0.5862(3) -0.10730(16) 0.0394(10) Uani 1 1 d . . .
H19A H 0.6896 0.6421 -0.0891 0.059 Uiso 1 1 calc R A .
H19B H 0.6038 0.5807 -0.1020 0.059 Uiso 1 1 calc R . .
H19C H 0.6796 0.5931 -0.1435 0.059 Uiso 1 1 calc R . .
C20 C 0.8451(3) 0.4892(4) -0.08832(16) 0.0458(11) Uani 1 1 d . . .
H20A H 0.8629 0.5524 -0.0764 0.069 Uiso 1 1 calc R A .
H20B H 0.8627 0.4814 -0.1238 0.069 Uiso 1 1 calc R . .
H20C H 0.8738 0.4403 -0.0676 0.069 Uiso 1 1 calc R . .
C21 C 0.7733(3) 0.2185(3) 0.01881(16) 0.0376(10) Uani 1 1 d . . .
H21A H 0.7734 0.1536 0.0051 0.056 Uiso 1 1 calc R A .
H21B H 0.8265 0.2284 0.0391 0.056 Uiso 1 1 calc R . .
H21C H 0.7723 0.2643 -0.0091 0.056 Uiso 1 1 calc R . .
C22 C 0.5911(3) 0.1958(3) 0.01541(17) 0.0427(11) Uani 1 1 d . . .
H22A H 0.6033 0.1305 0.0044 0.064 Uiso 1 1 calc R A .
H22B H 0.5890 0.2379 -0.0141 0.064 Uiso 1 1 calc R . .
H22C H 0.5344 0.1977 0.0330 0.064 Uiso 1 1 calc R . .
C23 C 0.6915(3) 0.1391(3) 0.10203(15) 0.0325(9) Uani 1 1 d . . .
H23A H 0.7127 0.0825 0.0840 0.049 Uiso 1 1 calc R A .
H23B H 0.6350 0.1248 0.1182 0.049 Uiso 1 1 calc R . .
H23C H 0.7345 0.1575 0.1279 0.049 Uiso 1 1 calc R . .

loop_
_atom_site_aniso_label
_atom_site_aniso_U_11
_atom_site_aniso_U_22
_atom_site_aniso_U_33
_atom_site_aniso_U_23
_atom_site_aniso_U_13
_atom_site_aniso_U_12
Rh1 0.02149(13) 0.01528(12) 0.01972(12) 0.00194(11) -0.00157(11) -0.00089(11)
O1 0.044(8) 0.038(7) 0.033(6) 0.007(5) -0.006(6) -0.019(6)
P1 0.0318(5) 0.0176(4) 0.0249(4) -0.0006(4) -0.0065(4) 0.0007(4)
Si1 0.0321(6) 0.0304(6) 0.0235(5) 0.0010(4) 0.0024(4) 0.0010(5)
N1 0.0211(16) 0.0200(14) 0.0227(14) 0.0007(12) -0.0028(12) -0.0030(12)
N2 0.0231(15) 0.0190(14) 0.0216(14) 0.0025(11) 0.0003(12) 0.0018(12)
N3 0.0171(14) 0.0184(14) 0.0226(14) 0.0015(11) 0.0003(11) -0.0006(11)
N4 0.0215(15) 0.0164(13) 0.0223(14) -0.0009(11) 0.0022(12) 0.0008(12)
N5 0.0260(16) 0.0166(14) 0.0258(15) 0.0016(11) 0.0017(12) -0.0004(12)
N6 0.0216(16) 0.0173(14) 0.0257(15) 0.0019(12) -0.0005(12) 0.0019(12)
B1 0.021(2) 0.0216(19) 0.0216(19) -0.0011(15) 0.0007(15) -0.0010(16)
C1 0.0240(19) 0.0198(17) 0.0317(19) 0.0025(15) 0.0012(15) -0.0013(15)
C2 0.0235(19) 0.0259(19) 0.033(2) 0.0074(15) 0.0084(16) 0.0010(15)
C3 0.0268(19) 0.0174(16) 0.0277(18) 0.0041(14) 0.0028(16) 0.0047(14)
C4 0.0209(18) 0.0215(17) 0.0323(19) 0.0064(15) 0.0056(15) 0.0019(14)
C5 0.024(2) 0.0199(17) 0.040(2) 0.0029(16) 0.0054(16) 0.0060(15)
C6 0.0241(19) 0.0176(16) 0.0308(18) -0.0026(15) 0.0072(14) -0.0008(14)
C7 0.0224(18) 0.0166(16) 0.042(2) 0.0013(15) 0.0042(16) 0.0033(14)
C8 0.0187(18) 0.0217(18) 0.045(2) 0.0042(16) -0.0022(16) -0.0011(15)
C9 0.0219(18) 0.0180(16) 0.035(2) 0.0031(15) 0.0004(16) 0.0028(14)
C10 0.027(2) 0.028(2) 0.043(2) 0.0082(17) -0.0048(17) -0.0058(17)
C11 0.037(2) 0.037(2) 0.0226(18) 0.0029(16) 0.0023(17) -0.0006(19)
C12 0.0230(19) 0.0251(18) 0.039(2) 0.0076(16) 0.0012(16) 0.0041(15)
C13 0.033(2) 0.0280(19) 0.039(2) -0.0106(17) 0.0018(17) 0.0044(17)
C14 0.033(2) 0.039(2) 0.035(2) 0.0022(18) 0.0080(18) 0.0043(18)
C15 0.030(2) 0.032(2) 0.043(2) -0.0017(18) -0.0079(18) 0.0014(18)
C16 0.0216(18) 0.0199(17) 0.0238(17) -0.0046(14) 0.0016(14) -0.0002(14)
C17 0.028(2) 0.0225(17) 0.0281(19) 0.0007(15) -0.0027(16) 0.0024(15)
C18 0.055(3) 0.049(3) 0.034(2) -0.012(2) 0.006(2) 0.000(2)
C19 0.050(3) 0.034(2) 0.034(2) 0.0087(18) 0.0046(19) 0.003(2)
C20 0.036(2) 0.067(3) 0.034(2) 0.005(2) 0.007(2) 0.004(2)
C21 0.049(3) 0.025(2) 0.038(2) -0.0024(17) 0.010(2) 0.0104(19)
C22 0.054(3) 0.030(2) 0.044(3) -0.0096(19) -0.021(2) 0.003(2)
C23 0.030(2) 0.025(2) 0.042(2) 0.0067(17) -0.0054(17) 0.0022(16)

loop_
_atom_type_symbol
_atom_type_description
_atom_type_scat_dispersion_real
_atom_type_scat_dispersion_imag
_atom_type_scat_source
C C 0.0033 0.0016 'International Tables Vol C Tables 4.2.6.8 and 6.1.1.4'
H H 0.0000 0.0000 'International Tables Vol C Tables 4.2.6.8 and 6.1.1.4'
B B 0.0013 0.0007 'International Tables Vol C Tables 4.2.6.8 and 6.1.1.4'
N N 0.0061 0.0033 'International Tables Vol C Tables 4.2.6.8 and 6.1.1.4'
O O 0.0106 0.0060 'International Tables Vol C Tables 4.2.6.8 and 6.1.1.4'
Si Si 0.0817 0.0704 'International Tables Vol C Tables 4.2.6.8 and 6.1.1.4'
P P 0.1023 0.0942 'International Tables Vol C Tables 4.2.6.8 and 6.1.1.4'
Rh Rh -1.1178 0.9187 'International Tables Vol C Tables 4.2.6.8 and 6.1.1.4'

loop_
_geom_angle_atom_site_label_1
_geom_angle_atom_site_label_2
_geom_angle_atom_site_label_3
_geom_angle
C16 Rh1 O1 86.2(4)
C16 Rh1 N3 96.41(12)
O1 Rh1 N3 89.3(4)
C16 Rh1 N1 173.98(13)
O1 Rh1 N1 87.9(4)
N3 Rh1 N1 82.49(11)
C16 Rh1 N5 94.11(13)
O1 Rh1 N5 173.9(4)
N3 Rh1 N5 84.56(11)
N1 Rh1 N5 91.67(11)
C16 Rh1 P1 85.25(10)
O1 Rh1 P1 87.9(4)
N3 Rh1 P1 176.65(8)
N1 Rh1 P1 95.55(8)
N5 Rh1 P1 98.24(8)
C16 Rh1 H1 84(3)
O1 Rh1 H1 5(3)
N3 Rh1 H1 85(3)
N1 Rh1 H1 90(3)
N5 Rh1 H1 169(3)
P1 Rh1 H1 92(3)
Rh1 O1 H1A 122.4
C23 P1 C21 100.27(19)
C23 P1 C22 105.0(2)
C21 P1 C22 100.9(2)
C23 P1 Rh1 114.60(14)
C21 P1 Rh1 119.02(14)
C22 P1 Rh1 114.84(15)
C17 Si1 C20 108.71(19)
C17 Si1 C19 111.55(18)
C20 Si1 C19 110.4(2)
C17 Si1 C18 109.97(19)
C20 Si1 C18 107.2(2)
C19 Si1 C18 108.9(2)
C1 N1 N2 107.3(3)
C1 N1 Rh1 135.5(2)
N2 N1 Rh1 117.2(2)
C3 N2 N1 109.7(3)
C3 N2 B1 129.3(3)
N1 N2 B1 119.7(3)
C4 N3 N4 108.2(3)
C4 N3 Rh1 134.7(3)
N4 N3 Rh1 117.0(2)
C6 N4 N3 109.0(3)
C6 N4 B1 130.2(3)
N3 N4 B1 120.8(3)
C7 N5 N6 105.3(3)
C7 N5 Rh1 139.6(3)
N6 N5 Rh1 115.0(2)
C9 N6 N5 110.5(3)
C9 N6 B1 128.5(3)
N5 N6 B1 119.4(3)
N2 B1 N6 110.4(3)
N2 B1 N4 109.0(3)
N6 B1 N4 109.2(3)
N2 B1 H1B 109.4
N6 B1 H1B 109.4
N4 B1 H1B 109.4
N1 C1 C2 108.9(3)
N1 C1 C10 123.7(3)
C2 C1 C10 127.2(3)
C3 C2 C1 106.6(3)
C3 C2 H2 126.7
C1 C2 H2 126.7
N2 C3 C2 107.4(3)
N2 C3 C11 122.7(3)
C2 C3 C11 129.9(3)
N3 C4 C5 108.7(3)
N3 C4 C12 121.9(3)
C5 C4 C12 129.3(3)
C6 C5 C4 106.1(3)
C6 C5 H5 126.9
C4 C5 H5 126.9
N4 C6 C5 107.9(3)
N4 C6 C13 122.6(3)
C5 C6 C13 129.4(3)
N5 C7 C8 110.2(3)
N5 C7 C14 123.1(4)
C8 C7 C14 126.4(4)
C9 C8 C7 106.9(3)
C9 C8 H8 126.6
C7 C8 H8 126.6
N6 C9 C8 107.0(3)
N6 C9 C15 123.5(3)
C8 C9 C15 129.5(4)
C1 C10 H10A 109.5
C1 C10 H10B 109.5
H10A C10 H10B 109.5
C1 C10 H10C 109.5
H10A C10 H10C 109.5
H10B C10 H10C 109.5
C3 C11 H11A 109.5
C3 C11 H11B 109.5
H11A C11 H11B 109.5
C3 C11 H11C 109.5
H11A C11 H11C 109.5
H11B C11 H11C 109.5
C4 C12 H12A 109.5
C4 C12 H12B 109.5
H12A C12 H12B 109.5
C4 C12 H12C 109.5
H12A C12 H12C 109.5
H12B C12 H12C 109.5
C6 C13 H13A 109.5
C6 C13 H13B 109.5
H13A C13 H13B 109.5
C6 C13 H13C 109.5
H13A C13 H13C 109.5
H13B C13 H13C 109.5
C7 C14 H14A 109.5
C7 C14 H14B 109.5
H14A C14 H14B 109.5
C7 C14 H14C 109.5
H14A C14 H14C 109.5
H14B C14 H14C 109.5
C9 C15 H15A 109.5
C9 C15 H15B 109.5
H15A C15 H15B 109.5
C9 C15 H15C 109.5
H15A C15 H15C 109.5
H15B C15 H15C 109.5
C17 C16 Rh1 174.2(3)
C16 C17 Si1 172.8(3)
Si1 C18 H18A 109.5
Si1 C18 H18B 109.5
H18A C18 H18B 109.5
Si1 C18 H18C 109.5
H18A C18 H18C 109.5
H18B C18 H18C 109.5
Si1 C19 H19A 109.5
Si1 C19 H19B 109.5
H19A C19 H19B 109.5
Si1 C19 H19C 109.5
H19A C19 H19C 109.5
H19B C19 H19C 109.5
Si1 C20 H20A 109.5
Si1 C20 H20B 109.5
H20A C20 H20B 109.5
Si1 C20 H20C 109.5
H20A C20 H20C 109.5
H20B C20 H20C 109.5
P1 C21 H21A 109.5
P1 C21 H21B 109.5
H21A C21 H21B 109.5
P1 C21 H21C 109.5
H21A C21 H21C 109.5
H21B C21 H21C 109.5
P1 C22 H22A 109.5
P1 C22 H22B 109.5
H22A C22 H22B 109.5
P1 C22 H22C 109.5
H22A C22 H22C 109.5
H22B C22 H22C 109.5
P1 C23 H23A 109.5
P1 C23 H23B 109.5
H23A C23 H23B 109.5
P1 C23 H23C 109.5
H23A C23 H23C 109.5
H23B C23 H23C 109.5

loop_
_geom_bond_atom_site_label_1
_geom_bond_atom_site_label_2
_geom_bond_distance
Rh1 C16 1.969(4)
Rh1 O1 2.029(12)
Rh1 N3 2.115(3)
Rh1 N1 2.139(3)
Rh1 N5 2.238(3)
Rh1 P1 2.2442(10)
Rh1 H1 1.476(10)
O1 H1A 0.8500
P1 C23 1.796(4)
P1 C21 1.801(4)
P1 C22 1.813(4)
Si1 C17 1.823(4)
Si1 C20 1.866(4)
Si1 C19 1.866(4)
Si1 C18 1.867(5)
N1 C1 1.336(4)
N1 N2 1.366(4)
N2 C3 1.350(4)
N2 B1 1.532(5)
N3 C4 1.325(4)
N3 N4 1.372(4)
N4 C6 1.349(4)
N4 B1 1.550(5)
N5 C7 1.346(5)
N5 N6 1.384(4)
N6 C9 1.358(5)
N6 B1 1.533(5)
B1 H1B 1.0000
C1 C2 1.395(5)
C1 C10 1.492(5)
C2 C3 1.373(5)
C2 H2 0.9500
C3 C11 1.491(5)
C4 C5 1.406(5)
C4 C12 1.494(5)
C5 C6 1.377(5)
C5 H5 0.9500
C6 C13 1.499(5)
C7 C8 1.389(5)
C7 C14 1.488(5)
C8 C9 1.369(5)
C8 H8 0.9500
C9 C15 1.489(5)
C10 H10A 0.9800
C10 H10B 0.9800
C10 H10C 0.9800
C11 H11A 0.9800
C11 H11B 0.9800
C11 H11C 0.9800
C12 H12A 0.9800
C12 H12B 0.9800
C12 H12C 0.9800
C13 H13A 0.9800
C13 H13B 0.9800
C13 H13C 0.9800
C14 H14A 0.9800
C14 H14B 0.9800
C14 H14C 0.9800
C15 H15A 0.9800
C15 H15B 0.9800
C15 H15C 0.9800
C16 C17 1.210(5)
C18 H18A 0.9800
C18 H18B 0.9800
C18 H18C 0.9800
C19 H19A 0.9800
C19 H19B 0.9800
C19 H19C 0.9800
C20 H20A 0.9800
C20 H20B 0.9800
C20 H20C 0.9800
C21 H21A 0.9800
C21 H21B 0.9800
C21 H21C 0.9800
C22 H22A 0.9800
C22 H22B 0.9800
C22 H22C 0.9800
C23 H23A 0.9800
C23 H23B 0.9800
C23 H23C 0.9800

loop_
_geom_torsion_atom_site_label_1
_geom_torsion_atom_site_label_2
_geom_torsion_atom_site_label_3
_geom_torsion_atom_site_label_4
_geom_torsion
C16 Rh1 P1 C23 165.15(19)
O1 Rh1 P1 C23 -108.5(4)
N3 Rh1 P1 C23 -75.0(14)
N1 Rh1 P1 C23 -20.83(18)
N5 Rh1 P1 C23 71.67(17)
C16 Rh1 P1 C21 46.6(2)
O1 Rh1 P1 C21 133.0(4)
N3 Rh1 P1 C21 166.5(14)
N1 Rh1 P1 C21 -139.41(19)
N5 Rh1 P1 C21 -46.90(19)
C16 Rh1 P1 C22 -73.2(2)
O1 Rh1 P1 C22 13.2(4)
N3 Rh1 P1 C22 46.7(14)
N1 Rh1 P1 C22 100.8(2)
N5 Rh1 P1 C22 -166.64(19)
C16 Rh1 N1 C1 45.8(13)
O1 Rh1 N1 C1 36.1(5)
N3 Rh1 N1 C1 125.7(4)
N5 Rh1 N1 C1 -150.0(4)
P1 Rh1 N1 C1 -51.5(4)
C16 Rh1 N1 N2 -134.7(11)
O1 Rh1 N1 N2 -144.5(5)
N3 Rh1 N1 N2 -54.8(2)
N5 Rh1 N1 N2 29.4(2)
P1 Rh1 N1 N2 127.9(2)
C1 N1 N2 C3 1.1(4)
Rh1 N1 N2 C3 -178.5(2)
C1 N1 N2 B1 -167.4(3)
Rh1 N1 N2 B1 13.1(4)
C16 Rh1 N3 C4 41.2(3)
O1 Rh1 N3 C4 -44.9(5)
N1 Rh1 N3 C4 -132.9(3)
N5 Rh1 N3 C4 134.7(3)
P1 Rh1 N3 C4 -78.4(15)
C16 Rh1 N3 N4 -136.2(2)
O1 Rh1 N3 N4 137.7(4)
N1 Rh1 N3 N4 49.8(2)
N5 Rh1 N3 N4 -42.6(2)
P1 Rh1 N3 N4 104.2(14)
C4 N3 N4 C6 -1.5(4)
Rh1 N3 N4 C6 176.5(2)
C4 N3 N4 B1 176.9(3)
Rh1 N3 N4 B1 -5.1(4)
C16 Rh1 N5 C7 -28.3(4)
O1 Rh1 N5 C7 -121(3)
N3 Rh1 N5 C7 -124.4(4)
N1 Rh1 N5 C7 153.3(4)
P1 Rh1 N5 C7 57.4(4)
C16 Rh1 N5 N6 148.2(2)
O1 Rh1 N5 N6 55(3)
N3 Rh1 N5 N6 52.1(2)
N1 Rh1 N5 N6 -30.2(2)
P1 Rh1 N5 N6 -126.0(2)
C7 N5 N6 C9 -0.8(4)
Rh1 N5 N6 C9 -178.4(2)
C7 N5 N6 B1 166.1(3)
Rh1 N5 N6 B1 -11.6(4)
C3 N2 B1 N6 124.1(4)
N1 N2 B1 N6 -70.0(4)
C3 N2 B1 N4 -116.0(4)
N1 N2 B1 N4 50.0(4)
C9 N6 B1 N2 -128.0(4)
N5 N6 B1 N2 67.8(4)
C9 N6 B1 N4 112.2(4)
N5 N6 B1 N4 -52.0(4)
C6 N4 B1 N2 122.5(4)
N3 N4 B1 N2 -55.6(4)
C6 N4 B1 N6 -116.8(4)
N3 N4 B1 N6 65.2(4)
N2 N1 C1 C2 -1.7(4)
Rh1 N1 C1 C2 177.7(3)
N2 N1 C1 C10 174.2(3)
Rh1 N1 C1 C10 -6.4(6)
N1 C1 C2 C3 1.7(4)
C10 C1 C2 C3 -174.0(4)
N1 N2 C3 C2 0.0(4)
B1 N2 C3 C2 167.0(3)
N1 N2 C3 C11 178.8(3)
B1 N2 C3 C11 -14.2(6)
C1 C2 C3 N2 -1.0(4)
C1 C2 C3 C11 -179.7(4)
N4 N3 C4 C5 1.2(4)
Rh1 N3 C4 C5 -176.3(3)
N4 N3 C4 C12 -178.9(3)
Rh1 N3 C4 C12 3.6(5)
N3 C4 C5 C6 -0.4(4)
C12 C4 C5 C6 179.7(4)
N3 N4 C6 C5 1.3(4)
B1 N4 C6 C5 -177.0(3)
N3 N4 C6 C13 -175.4(3)
B1 N4 C6 C13 6.3(6)
C4 C5 C6 N4 -0.5(4)
C4 C5 C6 C13 175.8(4)
N6 N5 C7 C8 0.8(4)
Rh1 N5 C7 C8 177.6(3)
N6 N5 C7 C14 -174.0(3)
Rh1 N5 C7 C14 2.7(6)
N5 C7 C8 C9 -0.6(4)
C14 C7 C8 C9 174.0(4)
N5 N6 C9 C8 0.4(4)
B1 N6 C9 C8 -164.9(3)
N5 N6 C9 C15 179.1(3)
B1 N6 C9 C15 13.8(5)
C7 C8 C9 N6 0.1(4)
C7 C8 C9 C15 -178.5(4)
O1 Rh1 C16 C17 -60(3)
N3 Rh1 C16 C17 -149(3)
N1 Rh1 C16 C17 -70(4)
N5 Rh1 C16 C17 126(3)
P1 Rh1 C16 C17 28(3)
Rh1 C16 C17 Si1 -50(6)
C20 Si1 C17 C16 -67(3)
C19 Si1 C17 C16 171(3)
C18 Si1 C17 C16 50(3)
